data_1505069
loop_
_publ_author_name
'Sun, Duoli'
'Rosokha, Sergiy V.'
'Kochi, Jay K.'

_publ_section_title
;
 Reversible interchange of charge-transfer versus electron-transfer states
 in organic electron transfer via cross-exchanges between diamagnetic
 (donor/acceptor) dyads.
;
_journal_issue 24
_journal_name_full 'The journal of physical chemistry. B'
_journal_page_first 6655
_journal_page_last 6666
_journal_paper_doi 10.1021/jp068994o
_journal_volume 111
_journal_year 2007
_chemical_formula_moiety 'C8 H6 O4'
_chemical_formula_sum 'C8 H6 O4'
_chemical_formula_weight 166.13
_chemical_name_systematic
; 
 ? 
;
_space_group_IT_number 14
_symmetry_cell_setting monoclinic
_symmetry_space_group_name_Hall '-P 2yn'
_symmetry_space_group_name_H-M 'P 1 21/n 1'
_atom_sites_solution_hydrogens geom
_atom_sites_solution_primary direct
_atom_sites_solution_secondary difmap
_audit_creation_method SHELXL-97
_cell_angle_alpha 90.00
_cell_angle_beta 95.582(4)
_cell_angle_gamma 90.00
_cell_formula_units_Z 2
_cell_length_a 6.5845(15)
_cell_length_b 5.2356(12)
_cell_length_c 9.990(2)
_cell_measurement_reflns_used 2760
_cell_measurement_temperature 173(2)
_cell_measurement_theta_max 30.52
_cell_measurement_theta_min 3.55
_cell_volume 342.76(13)
_computing_cell_refinement 'SAINT V6.28 (BrukerAXS, 1997-2001)'
_computing_data_collection 'SMART V5.630 (BrukerAXS, 1997-2001)'
_computing_data_reduction 'SAINT & SADABS V2.06 (Sheldrick, 2000)'
_computing_molecular_graphics 'XP V5.06 (BrukerAXS, 1997-99)'
_computing_publication_material 'SHELXL-93, XCIF V5.05 (BrukerAXS, 1997-99)'
_computing_structure_refinement 'SHELXTL v. 6.12 (Sheldrick, 2001)'
_computing_structure_solution 'SHELXTL v. 6.12 (Sheldrick, 2001)'
_diffrn_ambient_temperature 173(2)
_diffrn_measured_fraction_theta_full 0.980
_diffrn_measured_fraction_theta_max 0.980
_diffrn_measurement_device 'Siemens SMART'
_diffrn_measurement_method
;
\w-scan, frame range 0.3 deg, hemisphere
;
_diffrn_radiation_monochromator graphite
_diffrn_radiation_source 'fine-focus sealed tube'
_diffrn_radiation_type MoK\a
_diffrn_radiation_wavelength 0.71073
_diffrn_reflns_av_R_equivalents 0.0557
_diffrn_reflns_av_sigmaI/netI 0.0285
_diffrn_reflns_limit_h_max 9
_diffrn_reflns_limit_h_min -9
_diffrn_reflns_limit_k_max 7
_diffrn_reflns_limit_k_min -7
_diffrn_reflns_limit_l_max 14
_diffrn_reflns_limit_l_min -14
_diffrn_reflns_number 4484
_diffrn_reflns_theta_full 30.52
_diffrn_reflns_theta_max 30.52
_diffrn_reflns_theta_min 3.55
_diffrn_standards_decay_% 0
_diffrn_standards_interval_count 0
_diffrn_standards_interval_time 0
_diffrn_standards_number none
_exptl_absorpt_coefficient_mu 0.132
_exptl_absorpt_correction_type none
_exptl_crystal_colour colorless
_exptl_crystal_density_diffrn 1.610
_exptl_crystal_density_method 'not measured'
_exptl_crystal_description plates
_exptl_crystal_F_000 172
_exptl_crystal_size_max 0.50
_exptl_crystal_size_mid 0.30
_exptl_crystal_size_min 0.20
_refine_diff_density_max 0.441
_refine_diff_density_min -0.235
_refine_diff_density_rms 0.058
_refine_ls_extinction_method none
_refine_ls_goodness_of_fit_ref 1.051
_refine_ls_hydrogen_treatment constr
_refine_ls_matrix_type full
_refine_ls_number_parameters 55
_refine_ls_number_reflns 1030
_refine_ls_number_restraints 0
_refine_ls_restrained_S_all 1.051
_refine_ls_R_factor_all 0.0455
_refine_ls_R_factor_gt 0.0425
_refine_ls_shift/su_max 0.000
_refine_ls_shift/su_mean 0.000
_refine_ls_structure_factor_coef Fsqd
_refine_ls_weighting_details 'calc w=1/[\s^2^(Fo^2^)+(0.0761P)^2^+0.0788P] where P=(Fo^2^+2Fc^2^)/3'
_refine_ls_weighting_scheme calc
_refine_ls_wR_factor_gt 0.1193
_refine_ls_wR_factor_ref 0.1223
_reflns_number_gt 926
_reflns_number_total 1030
_reflns_threshold_expression >2sigma(I)
_cod_data_source_file jp068994osi20061228_020536.cif
_cod_data_source_block sun18
_cod_original_cell_volume 342.77(14)
_cod_original_sg_symbol_H-M 'P 21/n'
_cod_database_code 1505069

loop_
_symmetry_equiv_pos_as_xyz
'x, y, z'
'-x+1/2, y+1/2, -z+1/2'
'-x, -y, -z'
'x-1/2, -y-1/2, z-1/2'

loop_
_atom_site_label
_atom_site_type_symbol
_atom_site_fract_x
_atom_site_fract_y
_atom_site_fract_z
_atom_site_U_iso_or_equiv
_atom_site_adp_type
_atom_site_occupancy
_atom_site_symmetry_multiplicity
_atom_site_calc_flag
_atom_site_refinement_flags
C1 C 0.72222(16) 0.0439(2) 0.61105(11) 0.0280(3) Uani 1 1 d .
H1A H 0.7093 -0.1444 0.6076 0.034 Uiso 1 1 calc R
H1B H 0.6167 0.1125 0.6655 0.034 Uiso 1 1 calc R
C2 C 0.97451(14) 0.32079(19) 0.59393(10) 0.0204(2) Uani 1 1 d .
C3 C 0.83860(14) 0.34170(19) 0.47956(10) 0.0206(2) Uani 1 1 d .
C4 C 0.85691(15) 0.5216(2) 0.37985(10) 0.0222(2) Uani 1 1 d .
H4 H 0.7636 0.5356 0.3015 0.027 Uiso 1 1 calc R
O1 O 0.69627(12) 0.14811(16) 0.47792(8) 0.0276(2) Uani 1 1 d .
O2 O 0.92174(12) 0.11518(16) 0.66966(8) 0.0263(2) Uani 1 1 d .

loop_
_atom_site_aniso_label
_atom_site_aniso_U_11
_atom_site_aniso_U_22
_atom_site_aniso_U_33
_atom_site_aniso_U_23
_atom_site_aniso_U_13
_atom_site_aniso_U_12
C1 0.0271(5) 0.0316(6) 0.0248(5) 0.0037(4) -0.0003(4) -0.0098(4)
C2 0.0215(4) 0.0200(5) 0.0194(5) 0.0009(3) 0.0010(3) -0.0014(3)
C3 0.0193(4) 0.0212(5) 0.0208(5) -0.0018(3) -0.0002(3) -0.0038(3)
C4 0.0220(5) 0.0235(5) 0.0202(4) 0.0005(3) -0.0027(3) -0.0029(3)
O1 0.0270(4) 0.0294(5) 0.0252(4) 0.0032(3) -0.0036(3) -0.0120(3)
O2 0.0268(4) 0.0262(4) 0.0250(4) 0.0061(3) -0.0023(3) -0.0073(3)

loop_
_atom_type_symbol
_atom_type_description
_atom_type_scat_dispersion_real
_atom_type_scat_dispersion_imag
_atom_type_scat_source
C C 0.0033 0.0016 'International Tables Vol C Tables 4.2.6.8 and 6.1.1.4'
H H 0.0000 0.0000 'International Tables Vol C Tables 4.2.6.8 and 6.1.1.4'
O O 0.0106 0.0060 'International Tables Vol C Tables 4.2.6.8 and 6.1.1.4'

loop_
_geom_angle_atom_site_label_1
_geom_angle_atom_site_label_2
_geom_angle_atom_site_label_3
_geom_angle
_geom_angle_site_symmetry_1
_geom_angle_site_symmetry_3
O1 C1 O2 107.57(8) . .
O1 C1 H1A 110.2 . .
O2 C1 H1A 110.2 . .
O1 C1 H1B 110.2 . .
O2 C1 H1B 110.2 . .
H1A C1 H1B 108.5 . .
O2 C2 C3 109.70(8) . .
O2 C2 C4 126.88(9) . 3_766
C3 C2 C4 123.32(9) . 3_766
O1 C3 C4 126.71(9) . .
O1 C3 C2 109.59(9) . .
C4 C3 C2 123.55(9) . .
C3 C4 C2 113.13(9) . 3_766
C3 C4 H4 123.4 . .
C2 C4 H4 123.4 3_766 .
C3 O1 C1 104.43(8) . .
C2 O2 C1 104.39(8) . .

loop_
_geom_bond_atom_site_label_1
_geom_bond_atom_site_label_2
_geom_bond_distance
_geom_bond_site_symmetry_2
C1 O1 1.4323(13) .
C1 O2 1.4346(13) .
C1 H1A 0.9900 .
C1 H1B 0.9900 .
C2 O2 1.3795(12) .
C2 C3 1.3854(13) .
C2 C4 1.3877(13) 3_766
C3 O1 1.3795(12) .
C3 C4 1.3846(14) .
C4 C2 1.3876(13) 3_766
C4 H4 0.9500 .
